data_2235586
loop_
_publ_author_name
'Wang, Huan-Huan'
'Duan, Guang-He'
'Wang, Lin'
'Xie, Ya-Bo'

_publ_section_title
;
 Tetraaqua{5-[(pyridin-2-ylmethylidene)amino]benzene-1,3-dicarboxylato-\k^2^<i>N</i>,<i>N</i>'}nickel(II)
 tetrahydrate
;
_journal_coeditor_code QK2036
_journal_issue 7
_journal_name_full 'Acta Crystallographica Section E'
_journal_page_first m964
_journal_paper_doi 10.1107/S1600536812027122
_journal_volume 68
_journal_year 2012
_chemical_formula_iupac '[Ni (C14 H8 N2 O4) (H2 O)4], 4H2 O'
_chemical_formula_moiety 'C14 H16 N2 Ni O8, 4(H2 O)'
_chemical_formula_sum 'C14 H24 N2 Ni O12'
_chemical_formula_weight 471.06
_chemical_name_systematic
;
Tetraaqua{5-[(pyridin-2-ylmethylidene)amino]benzene-1,3-dicarboxylato-
\k^2^<i>N</i>,<i>N</i>'}nickel(II) tetrahydrate
;
_space_group_IT_number 7
_symmetry_cell_setting monoclinic
_symmetry_space_group_name_Hall 'P -2yac'
_symmetry_space_group_name_H-M 'P 1 n 1'
_atom_sites_solution_hydrogens geom
_atom_sites_solution_primary direct
_atom_sites_solution_secondary difmap
_audit_creation_method SHELXL-97
_cell_angle_alpha 90.00
_cell_angle_beta 95.86(3)
_cell_angle_gamma 90.00
_cell_formula_units_Z 2
_cell_length_a 10.998(2)
_cell_length_b 7.4536(15)
_cell_length_c 12.271(3)
_cell_measurement_reflns_used 4687
_cell_measurement_temperature 153(2)
_cell_measurement_theta_max 28.27
_cell_measurement_theta_min 2.73
_cell_volume 1000.7(4)
_computing_cell_refinement 'SAINT (Bruker, 2008)'
_computing_data_collection 'APEX2 (Bruker, 2008)'
_computing_data_reduction 'SAINT (Bruker, 2008)'
_computing_molecular_graphics 'SHELXTL (Sheldrick, 2008)'
_computing_publication_material 'SHELXTL (Sheldrick, 2008)'
_computing_structure_refinement 'SHELXL97 (Sheldrick, 2008)'
_computing_structure_solution 'SHELXS97 (Sheldrick, 2008)'
_diffrn_ambient_temperature 153(2)
_diffrn_measured_fraction_theta_full 0.998
_diffrn_measured_fraction_theta_max 0.998
_diffrn_measurement_device_type 'Bruker APEXII CCD'
_diffrn_measurement_method '\p and \w scans'
_diffrn_radiation_monochromator graphite
_diffrn_radiation_source 'fine-focus sealed tube'
_diffrn_radiation_type MoK\a
_diffrn_radiation_wavelength 0.71073
_diffrn_reflns_av_R_equivalents 0.0114
_diffrn_reflns_av_sigmaI/netI 0.0422
_diffrn_reflns_limit_h_max 13
_diffrn_reflns_limit_h_min -12
_diffrn_reflns_limit_k_max 5
_diffrn_reflns_limit_k_min -8
_diffrn_reflns_limit_l_max 13
_diffrn_reflns_limit_l_min -14
_diffrn_reflns_number 4844
_diffrn_reflns_theta_full 24.99
_diffrn_reflns_theta_max 24.99
_diffrn_reflns_theta_min 2.37
_exptl_absorpt_coefficient_mu 1.034
_exptl_absorpt_correction_T_max 0.79
_exptl_absorpt_correction_T_min 0.76
_exptl_absorpt_correction_type multi-scan
_exptl_absorpt_process_details '(SADABS; Sheldrick, 2001)'
_exptl_crystal_colour green
_exptl_crystal_density_diffrn 1.563
_exptl_crystal_density_method 'not measured'
_exptl_crystal_description block
_exptl_crystal_F_000 492
_exptl_crystal_size_max 0.28
_exptl_crystal_size_mid 0.25
_exptl_crystal_size_min 0.23
_refine_diff_density_max 0.167
_refine_diff_density_min -0.322
_refine_ls_abs_structure_details 'Flack (1983), 1482 Friedel pairs'
_refine_ls_abs_structure_Flack 0.012(7)
_refine_ls_extinction_method none
_refine_ls_goodness_of_fit_ref 1.003
_refine_ls_hydrogen_treatment mixed
_refine_ls_matrix_type full
_refine_ls_number_parameters 326
_refine_ls_number_reflns 3243
_refine_ls_number_restraints 18
_refine_ls_restrained_S_all 1.001
_refine_ls_R_factor_all 0.0187
_refine_ls_R_factor_gt 0.0183
_refine_ls_shift/su_max 0.001
_refine_ls_shift/su_mean 0.000
_refine_ls_structure_factor_coef Fsqd
_refine_ls_weighting_details 'calc w=1/[\s^2^(Fo^2^)+(0.0000P)^2^+0.0000P] where P=(Fo^2^+2Fc^2^)/3'
_refine_ls_weighting_scheme calc
_refine_ls_wR_factor_gt 0.0434
_refine_ls_wR_factor_ref 0.0436
_reflns_number_gt 3186
_reflns_number_total 3243
_reflns_threshold_expression I>2sigma(I)
_cod_data_source_file qk2036.cif
_cod_data_source_block I
_cod_original_cell_volume 1000.7(3)
_cod_original_sg_symbol_H-M 'P n'
_cod_database_code 2235586
_cod_database_fobs_code 2235586

loop_
_symmetry_equiv_pos_as_xyz
'x, y, z'
'x+1/2, -y, z+1/2'

loop_
_atom_site_type_symbol
_atom_site_label
_atom_site_fract_x
_atom_site_fract_y
_atom_site_fract_z
_atom_site_U_iso_or_equiv
_atom_site_adp_type
_atom_site_calc_flag
_atom_site_refinement_flags
_atom_site_occupancy
_atom_site_symmetry_multiplicity
Ni Ni1 0.37023(2) 0.06687(3) 0.25107(2) 0.02312(6) Uani d . 1 1
O O11 0.59391(13) 0.4492(2) 0.60907(11) 0.0365(3) Uani d . 1 1
O O12 0.79525(13) 0.44664(17) 0.65146(10) 0.0312(3) Uani d . 1 1
O O13 0.99057(13) 0.0971(2) 0.23435(11) 0.0368(3) Uani d . 1 1
O O14 1.06809(13) 0.2502(2) 0.37992(11) 0.0437(4) Uani d . 1 1
N N1 0.33191(14) 0.1330(2) 0.08687(12) 0.0262(3) Uani d . 1 1
N N2 0.53004(14) 0.2062(2) 0.22151(11) 0.0245(3) Uani d . 1 1
C C1 0.61826(18) 0.3092(3) 0.39979(14) 0.0251(4) Uani d . 1 1
H H1 0.5381 0.3345 0.4179 0.030 Uiso calc R 1 1
C C2 0.71820(17) 0.3406(3) 0.47565(14) 0.0235(4) Uani d . 1 1
C C3 0.83473(18) 0.3022(3) 0.44835(15) 0.0259(4) Uani d . 1 1
H H3 0.9034 0.3248 0.5000 0.031 Uiso calc R 1 1
C C4 0.85227(17) 0.2312(3) 0.34669(14) 0.0250(4) Uani d . 1 1
C C5 0.75203(17) 0.1988(3) 0.27103(14) 0.0265(4) Uani d . 1 1
H H5 0.7631 0.1481 0.2017 0.032 Uiso calc R 1 1
C C6 0.63539(17) 0.2408(2) 0.29722(13) 0.0236(4) Uani d . 1 1
C C7 0.70072(18) 0.4171(2) 0.58770(15) 0.0262(4) Uani d . 1 1
C C8 0.97978(17) 0.1900(3) 0.31911(14) 0.0288(4) Uani d . 1 1
C C9 0.22699(19) 0.1125(3) 0.02380(15) 0.0317(4) Uani d . 1 1
H H9 0.1610 0.0535 0.0531 0.038 Uiso calc R 1 1
C C10 0.42487(17) 0.2153(3) 0.04433(14) 0.0276(4) Uani d . 1 1
C C11 0.4170(2) 0.2744(3) -0.06311(15) 0.0365(5) Uani d . 1 1
H H11 0.4852 0.3281 -0.0920 0.044 Uiso calc R 1 1
C C12 0.3065(2) 0.2531(3) -0.12734(17) 0.0387(5) Uani d . 1 1
H H12 0.2975 0.2929 -0.2013 0.046 Uiso calc R 1 1
C C13 0.2108(2) 0.1744(3) -0.08316(15) 0.0376(5) Uani d . 1 1
H H13 0.1339 0.1620 -0.1253 0.045 Uiso calc R 1 1
C C14 0.53287(18) 0.2494(3) 0.12145(15) 0.0298(4) Uani d . 1 1
H H27A 0.6038 0.3028 0.0973 0.036 Uiso calc R 1 1
O O1W 0.45336(14) -0.1770(2) 0.22189(11) 0.0320(3) Uani d D 1 1
H H1WA 0.5141(17) -0.182(4) 0.1854(19) 0.051(8) Uiso d D 1 1
H H1WB 0.404(2) -0.260(3) 0.197(2) 0.052(8) Uiso d D 1 1
O O2W 0.28859(13) 0.29701(19) 0.30190(10) 0.0287(3) Uani d D 1 1
H H2WA 0.282(2) 0.380(2) 0.2549(15) 0.041(7) Uiso d D 1 1
H H2WB 0.2170(12) 0.278(4) 0.318(2) 0.040(7) Uiso d D 1 1
O O3W 0.21080(13) -0.0759(2) 0.25377(13) 0.0347(3) Uani d D 1 1
H H3WA 0.1436(15) -0.021(3) 0.2488(19) 0.045(7) Uiso d D 1 1
H H3WB 0.213(3) -0.161(3) 0.2999(18) 0.052(9) Uiso d D 1 1
O O4W 0.42066(14) 0.0135(2) 0.41328(11) 0.0354(3) Uani d D 1 1
H H4WA 0.426(2) -0.0947(16) 0.4340(18) 0.039(7) Uiso d D 1 1
H H4WB 0.404(3) 0.071(3) 0.4687(15) 0.053(8) Uiso d D 1 1
O O5W 0.90461(16) -0.2004(3) 0.10994(13) 0.0428(4) Uani d D 1 1
H H5WA 0.960(2) -0.278(4) 0.121(3) 0.072(11) Uiso d D 1 1
H H5WB 0.923(3) -0.118(3) 0.1558(17) 0.056(8) Uiso d D 1 1
O O6W 0.2147(2) -0.3434(3) 0.41405(17) 0.0606(5) Uani d D 1 1
H H6WA 0.2869(17) -0.353(6) 0.448(3) 0.099(13) Uiso d D 1 1
H H6WB 0.208(7) -0.455(3) 0.400(7) 0.24(3) Uiso d D 1 1
O O7W 0.43501(19) 0.7089(3) 0.54059(15) 0.0513(5) Uani d D 1 1
H H7WA 0.481(2) 0.617(3) 0.554(2) 0.064(9) Uiso d D 1 1
H H7WB 0.440(4) 0.779(4) 0.596(2) 0.097(13) Uiso d D 1 1
O O8W 0.6440(2) -0.2071(5) 0.09886(15) 0.1086(11) Uani d D 1 1
H H8WA 0.7214(10) -0.215(5) 0.107(3) 0.098(12) Uiso d D 1 1
H H8WB 0.638(3) -0.166(5) 0.0353(14) 0.088(11) Uiso d D 1 1

loop_
_atom_site_aniso_label
_atom_site_aniso_U_11
_atom_site_aniso_U_22
_atom_site_aniso_U_33
_atom_site_aniso_U_12
_atom_site_aniso_U_13
_atom_site_aniso_U_23
Ni1 0.01730(11) 0.03003(11) 0.02190(9) 0.00037(11) 0.00138(7) 0.00049(11)
O11 0.0299(8) 0.0466(9) 0.0337(7) 0.0084(7) 0.0070(6) -0.0074(7)
O12 0.0304(8) 0.0353(8) 0.0270(6) 0.0010(6) -0.0011(6) -0.0065(6)
O13 0.0244(8) 0.0506(9) 0.0361(7) 0.0039(7) 0.0062(6) -0.0093(7)
O14 0.0179(7) 0.0810(12) 0.0321(7) -0.0026(7) 0.0019(6) -0.0121(7)
N1 0.0212(8) 0.0314(9) 0.0253(7) 0.0028(7) -0.0011(6) -0.0035(7)
N2 0.0182(8) 0.0319(9) 0.0229(7) 0.0009(7) 0.0000(6) -0.0014(7)
C1 0.0198(9) 0.0295(10) 0.0264(8) 0.0006(8) 0.0039(7) 0.0011(8)
C2 0.0226(10) 0.0261(10) 0.0219(8) 0.0010(8) 0.0019(7) 0.0015(7)
C3 0.0204(10) 0.0306(11) 0.0261(9) -0.0008(8) -0.0001(8) 0.0014(8)
C4 0.0194(9) 0.0310(10) 0.0247(8) -0.0003(8) 0.0034(7) 0.0007(7)
C5 0.0215(10) 0.0356(10) 0.0226(8) 0.0001(8) 0.0032(7) -0.0012(8)
C6 0.0189(10) 0.0288(9) 0.0225(8) -0.0017(7) -0.0001(7) 0.0009(7)
C7 0.0261(11) 0.0250(9) 0.0278(9) 0.0033(8) 0.0043(7) -0.0002(7)
C8 0.0219(10) 0.0388(11) 0.0264(9) 0.0023(8) 0.0051(7) 0.0026(8)
C9 0.0253(10) 0.0376(11) 0.0309(9) 0.0000(9) -0.0028(8) -0.0037(9)
C10 0.0231(10) 0.0347(11) 0.0250(8) 0.0037(8) 0.0029(7) -0.0020(8)
C11 0.0359(12) 0.0491(13) 0.0248(9) 0.0052(10) 0.0043(8) 0.0009(9)
C12 0.0434(14) 0.0479(14) 0.0228(9) 0.0077(11) -0.0059(9) -0.0006(9)
C13 0.0358(12) 0.0424(12) 0.0316(10) 0.0039(10) -0.0108(8) -0.0069(9)
C14 0.0222(10) 0.0422(12) 0.0254(9) -0.0029(8) 0.0037(7) 0.0021(8)
O1W 0.0236(8) 0.0363(8) 0.0361(7) 0.0018(7) 0.0035(6) -0.0063(6)
O2W 0.0253(8) 0.0324(8) 0.0290(7) 0.0004(6) 0.0058(6) 0.0038(6)
O3W 0.0210(8) 0.0361(8) 0.0475(8) -0.0001(6) 0.0065(7) 0.0005(7)
O4W 0.0477(9) 0.0341(8) 0.0247(7) 0.0011(8) 0.0043(6) 0.0034(7)
O5W 0.0378(10) 0.0533(11) 0.0367(8) 0.0026(9) 0.0010(7) -0.0056(8)
O6W 0.0602(13) 0.0528(11) 0.0698(11) 0.0011(10) 0.0114(10) -0.0038(10)
O7W 0.0583(13) 0.0500(11) 0.0451(10) 0.0174(10) 0.0023(9) 0.0078(9)
O8W 0.0349(12) 0.256(4) 0.0353(10) 0.0051(16) 0.0066(8) -0.0276(14)

loop_
_atom_type_symbol
_atom_type_description
_atom_type_scat_dispersion_real
_atom_type_scat_dispersion_imag
_atom_type_scat_source
C C 0.0033 0.0016 'International Tables Vol C Tables 4.2.6.8 and 6.1.1.4'
H H 0.0000 0.0000 'International Tables Vol C Tables 4.2.6.8 and 6.1.1.4'
N N 0.0061 0.0033 'International Tables Vol C Tables 4.2.6.8 and 6.1.1.4'
O O 0.0106 0.0060 'International Tables Vol C Tables 4.2.6.8 and 6.1.1.4'
Ni Ni 0.3393 1.1124 'International Tables Vol C Tables 4.2.6.8 and 6.1.1.4'

loop_
_geom_angle_atom_site_label_1
_geom_angle_atom_site_label_2
_geom_angle_atom_site_label_3
_geom_angle
O4W Ni1 O3W 91.75(7)
O4W Ni1 O2W 87.18(6)
O3W Ni1 O2W 91.56(6)
O4W Ni1 N1 175.40(7)
O3W Ni1 N1 92.85(7)
O2W Ni1 N1 92.55(6)
O4W Ni1 O1W 85.27(6)
O3W Ni1 O1W 86.63(6)
O2W Ni1 O1W 172.17(5)
N1 Ni1 O1W 95.14(6)
O4W Ni1 N2 96.62(6)
O3W Ni1 N2 170.98(6)
O2W Ni1 N2 92.22(6)
N1 Ni1 N2 78.80(7)
O1W Ni1 N2 90.69(6)
C9 N1 C10 118.40(16)
C9 N1 Ni1 127.97(14)
C10 N1 Ni1 113.51(12)
C14 N2 C6 118.84(16)
C14 N2 Ni1 113.22(12)
C6 N2 Ni1 127.68(11)
C2 C1 C6 119.95(17)
C2 C1 H1 120.0
C6 C1 H1 120.0
C1 C2 C3 119.46(16)
C1 C2 C7 120.43(17)
C3 C2 C7 120.11(16)
C4 C3 C2 120.86(17)
C4 C3 H3 119.6
C2 C3 H3 119.6
C3 C4 C5 119.62(17)
C3 C4 C8 119.86(17)
C5 C4 C8 120.52(16)
C4 C5 C6 119.66(16)
C4 C5 H5 120.2
C6 C5 H5 120.2
C1 C6 C5 120.42(17)
C1 C6 N2 118.58(16)
C5 C6 N2 120.93(15)
O11 C7 O12 124.81(17)
O11 C7 C2 117.99(16)
O12 C7 C2 117.19(17)
O14 C8 O13 123.82(17)
O14 C8 C4 118.55(16)
O13 C8 C4 117.63(16)
N1 C9 C13 122.2(2)
N1 C9 H9 118.9
C13 C9 H9 118.9
N1 C10 C11 122.65(17)
N1 C10 C14 115.33(15)
C11 C10 C14 121.90(18)
C10 C11 C12 118.0(2)
C10 C11 H11 121.0
C12 C11 H11 121.0
C13 C12 C11 119.31(19)
C13 C12 H12 120.3
C11 C12 H12 120.3
C12 C13 C9 119.36(19)
C12 C13 H13 120.3
C9 C13 H13 120.3
N2 C14 C10 118.80(17)
N2 C14 H27A 120.6
C10 C14 H27A 120.6
Ni1 O1W H1WA 120.9(19)
Ni1 O1W H1WB 114.8(19)
H1WA O1W H1WB 107(3)
Ni1 O2W H2WA 114.6(16)
Ni1 O2W H2WB 112.4(18)
H2WA O2W H2WB 105(2)
Ni1 O3W H3WA 119.3(19)
Ni1 O3W H3WB 115.6(19)
H3WA O3W H3WB 112(3)
Ni1 O4W H4WA 118.7(16)
Ni1 O4W H4WB 129.1(19)
H4WA O4W H4WB 105(2)
H5WA O5W H5WB 106(3)
H6WA O6W H6WB 94(6)
H7WA O7W H7WB 111(3)
H8WA O8W H8WB 97(3)

loop_
_geom_bond_atom_site_label_1
_geom_bond_atom_site_label_2
_geom_bond_distance
Ni1 O4W 2.0500(15)
Ni1 O3W 2.0542(15)
Ni1 O2W 2.0621(14)
Ni1 N1 2.0753(16)
Ni1 O1W 2.0822(15)
Ni1 N2 2.1048(16)
O11 C7 1.253(2)
O12 C7 1.255(2)
O13 C8 1.265(2)
O14 C8 1.247(2)
N1 C9 1.331(2)
N1 C10 1.343(3)
N2 C14 1.273(2)
N2 C6 1.433(2)
C1 C2 1.386(3)
C1 C6 1.389(2)
C1 H1 0.9500
C2 C3 1.387(3)
C2 C7 1.519(3)
C3 C4 1.387(3)
C3 H3 0.9500
C4 C5 1.388(3)
C4 C8 1.508(3)
C5 C6 1.390(3)
C5 H5 0.9500
C9 C13 1.385(3)
C9 H9 0.9500
C10 C11 1.384(3)
C10 C14 1.463(3)
C11 C12 1.389(3)
C11 H11 0.9500
C12 C13 1.364(3)
C12 H12 0.9500
C13 H13 0.9500
C14 H27A 0.9500
O1W H1WA 0.842(10)
O1W H1WB 0.853(10)
O2W H2WA 0.846(10)
O2W H2WB 0.843(10)
O3W H3WA 0.842(10)
O3W H3WB 0.850(10)
O4W H4WA 0.846(10)
O4W H4WB 0.837(10)
O5W H5WA 0.841(10)
O5W H5WB 0.844(10)
O6W H6WA 0.862(10)
O6W H6WB 0.855(10)
O7W H7WA 0.853(10)
O7W H7WB 0.850(10)
O8W H8WA 0.849(10)
O8W H8WB 0.835(10)

loop_
_geom_hbond_atom_site_label_D
_geom_hbond_atom_site_label_H
_geom_hbond_atom_site_label_A
_geom_hbond_site_symmetry_A
_geom_hbond_distance_DH
_geom_hbond_distance_HA
_geom_hbond_distance_DA
_geom_hbond_angle_DHA
O1W H1WA O8W . 0.842(10) 1.875(11) 2.715(3) 176(3)
O1W H1WB O12 2_454 0.853(10) 1.887(10) 2.739(2) 177(3)
O2W H2WA O12 2_464 0.846(10) 1.826(11) 2.6630(18) 170(2)
O2W H2WB O14 1_455 0.843(10) 1.886(11) 2.719(2) 170(2)
O3W H3WA O13 1_455 0.842(10) 1.891(10) 2.733(2) 178(3)
O3W H3WB O6W . 0.850(10) 1.950(11) 2.798(3) 176(3)
O4W H4WA O7W 1_545 0.846(10) 1.959(13) 2.751(2) 156(2)
O4W H4WB O5W 2_455 0.837(10) 1.985(12) 2.808(2) 168(3)
O5W H5WB O13 . 0.844(10) 1.976(12) 2.801(2) 166(3)
O5W H5WA O11 2_554 0.841(10) 1.964(13) 2.789(2) 167(3)
O7W H7WB O13 2_465 0.850(10) 1.968(14) 2.797(3) 165(4)
O7W H7WA O11 . 0.853(10) 1.847(12) 2.685(2) 167(3)
O6W H6WB O2W 1_545 0.855(10) 2.42(4) 3.157(2) 145(6)
O6W H6WA O7W 1_545 0.862(10) 1.942(17) 2.769(3) 160(4)
O8W H8WB O14 2_454 0.835(10) 2.08(3) 2.750(2) 137(3)
O8W H8WA O5W . 0.849(10) 2.015(12) 2.856(3) 171(4)

loop_
_geom_torsion_atom_site_label_1
_geom_torsion_atom_site_label_2
_geom_torsion_atom_site_label_3
_geom_torsion_atom_site_label_4
_geom_torsion
O3W Ni1 N1 C9 11.52(18)
O2W Ni1 N1 C9 -80.16(18)
O1W Ni1 N1 C9 98.39(18)
N2 Ni1 N1 C9 -171.92(19)
O3W Ni1 N1 C10 -172.54(14)
O2W Ni1 N1 C10 95.77(14)
O1W Ni1 N1 C10 -85.67(14)
N2 Ni1 N1 C10 4.02(13)
O4W Ni1 N2 C14 175.05(15)
O2W Ni1 N2 C14 -97.54(15)
N1 Ni1 N2 C14 -5.37(14)
O1W Ni1 N2 C14 89.73(15)
O4W Ni1 N2 C6 1.06(16)
O2W Ni1 N2 C6 88.47(15)
N1 Ni1 N2 C6 -179.37(16)
O1W Ni1 N2 C6 -84.26(15)
C6 C1 C2 C3 -0.4(3)
C6 C1 C2 C7 179.43(17)
C1 C2 C3 C4 -0.6(3)
C7 C2 C3 C4 179.55(17)
C2 C3 C4 C5 0.2(3)
C2 C3 C4 C8 -179.80(19)
C3 C4 C5 C6 1.2(3)
C8 C4 C5 C6 -178.80(17)
C2 C1 C6 C5 1.8(3)
C2 C1 C6 N2 178.69(16)
C4 C5 C6 C1 -2.2(3)
C4 C5 C6 N2 -179.01(17)
C14 N2 C6 C1 137.78(19)
Ni1 N2 C6 C1 -48.5(2)
C14 N2 C6 C5 -45.3(3)
Ni1 N2 C6 C5 128.36(16)
C1 C2 C7 O11 0.5(3)
C3 C2 C7 O11 -179.73(19)
C1 C2 C7 O12 -178.20(17)
C3 C2 C7 O12 1.6(3)
C3 C4 C8 O14 -12.9(3)
C5 C4 C8 O14 167.08(18)
C3 C4 C8 O13 167.79(18)
C5 C4 C8 O13 -12.3(3)
C10 N1 C9 C13 -0.5(3)
Ni1 N1 C9 C13 175.25(16)
C9 N1 C10 C11 -2.0(3)
Ni1 N1 C10 C11 -178.38(15)
C9 N1 C10 C14 174.02(18)
Ni1 N1 C10 C14 -2.3(2)
N1 C10 C11 C12 2.5(3)
C14 C10 C11 C12 -173.3(2)
C10 C11 C12 C13 -0.5(3)
C11 C12 C13 C9 -1.9(3)
N1 C9 C13 C12 2.5(3)
C6 N2 C14 C10 -179.54(17)
Ni1 N2 C14 C10 5.9(2)
N1 C10 C14 N2 -2.5(3)
C11 C10 C14 N2 173.6(2)
